data_4133617
loop_
_publ_author_name
'Lin, Jin-Shun'
'Li, Tao-Tao'
'Liu, Ji-Ren'
'Jiao, Guan-Yuan'
'Gu, Qiang-Shuai'
'Cheng, Jiang-Tao'
'Guo, Yu-Long'
'Hong, Xin'
'Liu, Xin-Yuan'

_publ_section_title
;
 Cu/Chiral Phosphoric Acid-Catalyzed Asymmetric Three-Component
 Radical-Initiated 1,2-Dicarbofunctionalization of Alkenes.
;
_journal_issue 2
_journal_name_full 'Journal of the American Chemical Society'
_journal_page_first 1074
_journal_page_last 1083
_journal_paper_doi 10.1021/jacs.8b11736
_journal_volume 141
_journal_year 2019
_chemical_absolute_configuration ad
_chemical_formula_moiety 'C24 H19 F3 N2 O4, C H Cl3'
_chemical_formula_sum 'C25 H20 Cl3 F3 N2 O4'
_chemical_formula_weight 575.78
_space_group_crystal_system hexagonal
_space_group_IT_number 168
_space_group_name_Hall 'P 6'
_space_group_name_H-M_alt 'P 6'
_atom_sites_solution_hydrogens mixed
_atom_sites_solution_primary dual
_audit_creation_date 2018-02-08
_audit_creation_method
;
Olex2 1.2
(compiled 2017.08.10 svn.r3458 for OlexSys, GUI svn.r5381)
;
_cell_angle_alpha 90
_cell_angle_beta 90
_cell_angle_gamma 120
_cell_formula_units_Z 6
_cell_length_a 22.0755(4)
_cell_length_b 22.0755(4)
_cell_length_c 10.0326(2)
_cell_measurement_reflns_used 9918
_cell_measurement_temperature 100
_cell_measurement_theta_max 65.310
_cell_measurement_theta_min 4.005
_cell_volume 4234.14(14)
_computing_cell_refinement 'SAINT v8.37A (Bruker, 2015)'
_computing_data_reduction 'SAINT v8.37A (Bruker, 2015)'
_computing_molecular_graphics 'Olex2 (Dolomanov et al., 2009)'
_computing_publication_material 'Olex2 (Dolomanov et al., 2009)'
_computing_structure_refinement 'XL (Sheldrick, 2008)'
_computing_structure_solution 'ShelXT (Sheldrick, 2015)'
_diffrn_ambient_temperature 100
_diffrn_detector 'Bruker PHOTO 100 area detector'
_diffrn_detector_area_resol_mean 7.9
_diffrn_detector_type 'CCD area detector'
_diffrn_measured_fraction_theta_full 1.000
_diffrn_measured_fraction_theta_max 1.000
_diffrn_measurement_device 'three-circle diffractometer'
_diffrn_measurement_device_type 'Bruker PHOTO 100 area detector'
_diffrn_measurement_method '\w and \f scans'
_diffrn_radiation_monochromator 'mirror optics'
_diffrn_radiation_probe x-ray
_diffrn_radiation_type CuK\a
_diffrn_radiation_wavelength 1.54178
_diffrn_reflns_av_R_equivalents 0.0611
_diffrn_reflns_av_unetI/netI 0.0356
_diffrn_reflns_Laue_measured_fraction_full 1.000
_diffrn_reflns_Laue_measured_fraction_max 1.000
_diffrn_reflns_limit_h_max 25
_diffrn_reflns_limit_h_min -25
_diffrn_reflns_limit_k_max 25
_diffrn_reflns_limit_k_min -21
_diffrn_reflns_limit_l_max 11
_diffrn_reflns_limit_l_min -11
_diffrn_reflns_number 29278
_diffrn_reflns_point_group_measured_fraction_full 0.998
_diffrn_reflns_point_group_measured_fraction_max 0.998
_diffrn_reflns_theta_full 65.305
_diffrn_reflns_theta_max 65.305
_diffrn_reflns_theta_min 2.311
_diffrn_source 'microfocus sealed X-ray tube'
_diffrn_source_type 'Incoatec I\ms'
_diffrn_standards_number 0
_exptl_absorpt_coefficient_mu 3.406
_exptl_absorpt_correction_T_max 0.7526
_exptl_absorpt_correction_T_min 0.4777
_exptl_absorpt_correction_type multi-scan
_exptl_absorpt_process_details
'SADABS-2014/5 (Bruker,2014/5) was used for absorption correction. wR2(int) was 0.1008 before and 0.0663 after correction. The Ratio of minimum to maximum transmission is 0.6347. The \l/2 correction factor is Not present.'
_exptl_crystal_colour yellow
_exptl_crystal_colour_primary yellow
_exptl_crystal_density_diffrn 1.355
_exptl_crystal_description prism
_exptl_crystal_F_000 1764
_exptl_crystal_size_max 0.48
_exptl_crystal_size_mid 0.45
_exptl_crystal_size_min 0.38
_refine_diff_density_max 1.457
_refine_diff_density_min -0.791
_refine_diff_density_rms 0.097
_refine_ls_abs_structure_details
;
 Flack x determined using 1876 quotients [(I+)-(I-)]/[(I+)+(I-)]
 (Parsons, Flack and Wagner, Acta Cryst. B69 (2013) 249-259).
;
_refine_ls_abs_structure_Flack 0.08(3)
_refine_ls_extinction_coef 0.0022(6)
_refine_ls_extinction_expression Fc^*^=kFc[1+0.001xFc^2^\l^3^/sin(2\q)]^-1/4^
_refine_ls_extinction_method 'SHELXL-2014/7 (Sheldrick 2014'
_refine_ls_goodness_of_fit_ref 1.054
_refine_ls_hydrogen_treatment constr
_refine_ls_matrix_type full
_refine_ls_number_parameters 344
_refine_ls_number_reflns 4840
_refine_ls_number_restraints 19
_refine_ls_restrained_S_all 1.059
_refine_ls_R_factor_all 0.0863
_refine_ls_R_factor_gt 0.0810
_refine_ls_shift/su_max 0.001
_refine_ls_shift/su_mean 0.000
_refine_ls_structure_factor_coef Fsqd
_refine_ls_weighting_details 'w=1/[\s^2^(Fo^2^)+(0.1707P)^2^+3.2931P] where P=(Fo^2^+2Fc^2^)/3'
_refine_ls_weighting_scheme calc
_refine_ls_wR_factor_gt 0.2259
_refine_ls_wR_factor_ref 0.2342
_reflns_Friedel_coverage 0.878
_reflns_Friedel_fraction_full 0.996
_reflns_Friedel_fraction_max 0.996
_reflns_number_gt 4433
_reflns_number_total 4840
_reflns_threshold_expression 'I > 2\s(I)'
_cod_data_source_file ja8b11736_si_003.cif
_cod_data_source_block cu_cxy0304_0m
_cod_original_cell_volume 4234.14(18)
_cod_database_code 4133617
_shelx_shelxl_version_number 2014/7
_shelx_space_group_comment
;
The symmetry employed for this shelxl refinement is uniquely defined
by the following loop, which should always be used as a source of
symmetry information in preference to the above space-group names.
They are only intended as comments.
;
_olex2_refinement_description
;
1. Fixed Uiso
 At 1.2 times of:
  All C(H) groups, All C(H,H) groups, All N(H) groups
 At 1.5 times of:
  All C(H,H,H) groups, All O(H) groups
2. Restrained distances
 O3-N2 \\sim O3-N2A \\sim O4-N2A \\sim O4A-N2
 with sigma of 0.02
3. Uiso/Uaniso restraints and constraints
Uanis(N2) \\sim Ueq, Uanis(O4A) \\sim Ueq: with sigma of 0.005 and sigma for
terminal atoms of 0.01
Uanis(O4A) = Uanis(O4)
Uanis(N2A) = Uanis(N2)
4. Others
 Sof(N2)=Sof(O4A)=1-FVAR(1)
 Sof(O4)=Sof(N2A)=FVAR(1)
5.a Riding coordinates:
 N1(H1A)
5.b Ternary CH refined with riding coordinates:
 C25(H25)
5.c Secondary CH2 refined with riding coordinates:
 C8(H8A,H8B)
5.d Aromatic/amide H refined with riding coordinates:
 C1(H1B), C2(H2), C4(H4), C5(H5), C11(H11), C12(H12), C14(H14), C15(H15),
 C17(H17), C19(H19), C20(H20), C22(H22)
5.e Idealised Me refined as rotating group:
 C24(H24A,H24B,H24C)
5.f Idealised tetrahedral OH refined as rotating group:
 O1(H1)
;
_olex2_submission_special_instructions 'No special instructions were received'

loop_
_space_group_symop_operation_xyz
'x, y, z'
'x-y, x, z'
'-y, x-y, z'
'-x, -y, z'
'-x+y, -x, z'
'y, -x+y, z'

loop_
_atom_site_label
_atom_site_type_symbol
_atom_site_fract_x
_atom_site_fract_y
_atom_site_fract_z
_atom_site_U_iso_or_equiv
_atom_site_adp_type
_atom_site_occupancy
_atom_site_site_symmetry_order
_atom_site_calc_flag
_atom_site_refinement_flags_posn
_atom_site_refinement_flags_adp
_atom_site_refinement_flags_occupancy
_atom_site_disorder_assembly
_atom_site_disorder_group
F1 F 0.2209(4) -0.1243(4) 0.3367(7) 0.089(2) Uani 1 1 d . . . . .
F2 F 0.2849(5) -0.1544(5) 0.2241(7) 0.103(3) Uani 1 1 d . . . . .
F3 F 0.3072(4) -0.0487(4) 0.2250(6) 0.083(2) Uani 1 1 d . . . . .
O1 O 0.1077(3) -0.0178(3) 0.6186(11) 0.076(3) Uani 1 1 d . . . . .
H1 H 0.0773 -0.0580 0.6438 0.114 Uiso 1 1 calc GR . . . .
O2 O 0.4692(3) 0.2459(3) 0.7568(8) 0.0587(16) Uani 1 1 d . . . . .
O3 O 0.4767(3) -0.1290(3) 0.9981(6) 0.0432(12) Uani 1 1 d D . . . .
N1 N 0.5045(4) 0.1138(5) 0.3256(7) 0.059(2) Uani 1 1 d . . . . .
H1A H 0.5347 0.1291 0.2592 0.071 Uiso 1 1 d R . . . .
C1 C 0.2372(3) -0.0734(3) 0.6185(8) 0.0385(15) Uani 1 1 d . . . . .
H1B H 0.2426 -0.1101 0.6550 0.046 Uiso 1 1 calc R . . . .
C2 C 0.1763(4) -0.0714(4) 0.6457(10) 0.0487(19) Uani 1 1 d . . . . .
H2 H 0.1413 -0.1051 0.7027 0.058 Uiso 1 1 calc R . . . .
C3 C 0.1680(3) -0.0180(3) 0.5863(10) 0.0463(19) Uani 1 1 d . . . . .
C4 C 0.2183(4) 0.0297(4) 0.5045(9) 0.0466(18) Uani 1 1 d . . . . .
H4 H 0.2115 0.0643 0.4623 0.056 Uiso 1 1 calc R . . . .
C5 C 0.2804(4) 0.0283(4) 0.4818(7) 0.0385(16) Uani 1 1 d . . . . .
H5 H 0.3160 0.0626 0.4267 0.046 Uiso 1 1 calc R . . . .
C6 C 0.2892(4) -0.0243(4) 0.5413(6) 0.0344(14) Uani 1 1 d . . . . .
C7 C 0.3560(4) -0.0285(4) 0.5137(7) 0.0393(16) Uani 1 1 d . . . . .
C8 C 0.3342(5) -0.0935(5) 0.4201(7) 0.053(2) Uani 1 1 d . . . . .
H8A H 0.3775 -0.0902 0.3842 0.064 Uiso 1 1 calc R . . . .
H8B H 0.3112 -0.1361 0.4761 0.064 Uiso 1 1 calc R . . . .
C9 C 0.2863(7) -0.1040(6) 0.3039(10) 0.073(3) Uani 1 1 d . . . . .
C10 C 0.3820(3) -0.0443(3) 0.6449(6) 0.0306(13) Uani 1 1 d . . . . .
C11 C 0.4215(4) -0.0781(3) 0.6437(7) 0.0354(14) Uani 1 1 d . . . . .
H11 H 0.4347 -0.0885 0.5605 0.043 Uiso 1 1 calc R . . . .
C12 C 0.4413(3) -0.0962(3) 0.7573(7) 0.0296(12) Uani 1 1 d . . . . .
H12 H 0.4656 -0.1216 0.7543 0.035 Uiso 1 1 calc R . . . .
C13 C 0.4255(3) -0.0769(3) 0.8789(6) 0.0268(12) Uani 1 1 d . . . . .
C14 C 0.3901(3) -0.0409(3) 0.8869(6) 0.0315(13) Uani 1 1 d . . . . .
H14 H 0.3801 -0.0279 0.9708 0.038 Uiso 1 1 calc R . . . .
C15 C 0.3689(3) -0.0234(3) 0.7678(6) 0.0298(13) Uani 1 1 d . . . . .
H15 H 0.3455 0.0028 0.7709 0.036 Uiso 1 1 calc R . . . .
C16 C 0.4144(4) 0.0393(4) 0.4574(6) 0.0391(16) Uani 1 1 d . . . . .
C17 C 0.4523(5) 0.0458(6) 0.3423(8) 0.057(2) Uani 1 1 d . . . . .
H17 H 0.4433 0.0084 0.2837 0.068 Uiso 1 1 calc R . . . .
C18 C 0.5022(5) 0.1547(5) 0.4261(8) 0.056(2) Uani 1 1 d . . . . .
C19 C 0.5452(4) 0.2270(5) 0.4542(11) 0.062(3) Uani 1 1 d . . . . .
H19 H 0.5833 0.2561 0.3975 0.074 Uiso 1 1 calc R . . . .
C20 C 0.5314(4) 0.2530(5) 0.5595(11) 0.061(3) Uani 1 1 d . . . . .
H20 H 0.5589 0.3017 0.5763 0.073 Uiso 1 1 calc R . . . .
C21 C 0.4763(4) 0.2105(4) 0.6501(9) 0.0434(16) Uani 1 1 d . . . . .
C22 C 0.4340(3) 0.1398(4) 0.6265(8) 0.0396(15) Uani 1 1 d . . . . .
H22 H 0.3968 0.1119 0.6857 0.048 Uiso 1 1 calc R . . . .
C23 C 0.4463(4) 0.1092(4) 0.5133(7) 0.0387(16) Uani 1 1 d . . . . .
C24 C 0.4252(4) 0.2053(5) 0.8619(9) 0.0506(19) Uani 1 1 d . . . . .
H24A H 0.3767 0.1795 0.8304 0.076 Uiso 1 1 calc GR . . . .
H24B H 0.4288 0.2361 0.9357 0.076 Uiso 1 1 calc GR . . . .
H24C H 0.4394 0.1722 0.8927 0.076 Uiso 1 1 calc GR . . . .
N2 N 0.4537(13) -0.0877(12) 0.997(2) 0.033(3) Uani 0.457(11) 1 d D U P A 2
Cl1 Cl 0.3480(2) 0.10075(17) 1.1286(3) 0.0959(10) Uani 1 1 d . . . B 1
Cl2 Cl 0.23995(16) 0.0177(2) 0.9351(3) 0.0938(11) Uani 1 1 d . . . B 1
Cl3 Cl 0.2043(4) 0.0823(4) 1.1511(5) 0.159(3) Uani 1 1 d . . . B 1
C25 C 0.2586(8) 0.0497(8) 1.1003(13) 0.087(4) Uani 1 1 d . . . B 1
H25 H 0.2437 0.0071 1.1564 0.105 Uiso 1 1 calc R . . B 1
O4 O 0.4187(6) -0.0973(7) 1.1123(10) 0.046(2) Uani 0.543(11) 1 d D . P A 1
N2A N 0.4415(10) -0.1021(10) 1.0027(18) 0.033(3) Uani 0.543(11) 1 d D . P A 1
O4A O 0.4526(7) -0.0545(8) 1.0968(12) 0.046(2) Uani 0.457(11) 1 d D U P A 2

loop_
_atom_site_aniso_label
_atom_site_aniso_U_11
_atom_site_aniso_U_22
_atom_site_aniso_U_33
_atom_site_aniso_U_23
_atom_site_aniso_U_13
_atom_site_aniso_U_12
F1 0.105(5) 0.114(5) 0.070(4) -0.058(4) -0.053(4) 0.072(4)
F2 0.185(8) 0.138(6) 0.052(3) -0.063(4) -0.055(4) 0.129(6)
F3 0.147(6) 0.116(5) 0.036(3) -0.018(3) -0.026(3) 0.102(5)
O1 0.027(2) 0.035(3) 0.165(8) -0.011(4) 0.001(4) 0.015(2)
O2 0.053(3) 0.043(3) 0.074(4) -0.006(3) 0.022(3) 0.020(2)
O3 0.053(3) 0.051(3) 0.038(3) 0.004(2) -0.005(2) 0.035(2)
N1 0.082(5) 0.105(6) 0.035(3) 0.028(4) 0.031(4) 0.080(5)
C1 0.042(3) 0.043(3) 0.038(4) -0.016(3) -0.018(3) 0.027(3)
C2 0.033(3) 0.033(3) 0.072(6) -0.022(4) -0.021(4) 0.010(3)
C3 0.027(3) 0.033(3) 0.081(6) -0.020(4) -0.015(3) 0.017(3)
C4 0.049(4) 0.039(3) 0.063(5) -0.022(4) -0.018(4) 0.030(3)
C5 0.049(4) 0.045(4) 0.032(3) -0.020(3) -0.016(3) 0.032(3)
C6 0.047(4) 0.048(4) 0.024(3) -0.016(3) -0.010(3) 0.036(3)
C7 0.059(4) 0.058(4) 0.022(3) -0.019(3) -0.011(3) 0.045(4)
C8 0.093(6) 0.074(5) 0.024(3) -0.020(3) -0.016(4) 0.066(5)
C9 0.131(10) 0.092(7) 0.041(5) -0.037(5) -0.034(5) 0.089(8)
C10 0.036(3) 0.039(3) 0.023(3) -0.003(3) 0.004(3) 0.023(3)
C11 0.051(4) 0.044(3) 0.027(3) -0.003(3) 0.004(3) 0.035(3)
C12 0.030(3) 0.033(3) 0.027(3) -0.006(2) 0.002(3) 0.017(2)
C13 0.013(2) 0.046(3) 0.022(3) -0.009(2) -0.004(2) 0.015(2)
C14 0.029(3) 0.049(4) 0.019(3) -0.009(3) -0.002(2) 0.021(3)
C15 0.027(3) 0.041(3) 0.026(3) -0.010(3) -0.001(2) 0.020(2)
C16 0.064(4) 0.065(4) 0.018(3) 0.005(3) 0.010(3) 0.054(4)
C17 0.096(6) 0.099(7) 0.021(3) 0.022(4) 0.021(4) 0.083(6)
C18 0.068(5) 0.101(7) 0.040(4) 0.035(4) 0.032(4) 0.072(5)
C19 0.052(4) 0.071(6) 0.080(7) 0.042(5) 0.038(5) 0.044(4)
C20 0.050(4) 0.059(5) 0.087(7) 0.024(5) 0.029(5) 0.037(4)
C21 0.038(3) 0.041(3) 0.057(5) 0.005(3) 0.011(3) 0.024(3)
C22 0.037(3) 0.050(4) 0.042(4) 0.005(3) 0.011(3) 0.029(3)
C23 0.042(3) 0.057(4) 0.036(4) 0.017(3) 0.022(3) 0.039(3)
C24 0.047(4) 0.058(4) 0.051(5) -0.020(4) -0.007(3) 0.029(4)
N2 0.017(6) 0.048(6) 0.027(3) -0.006(4) -0.002(3) 0.010(6)
Cl1 0.126(3) 0.0918(18) 0.0452(13) 0.0045(13) -0.0009(15) 0.0363(17)
Cl2 0.0870(18) 0.144(3) 0.0555(15) -0.0352(18) -0.0028(14) 0.0616(19)
Cl3 0.273(7) 0.223(6) 0.090(3) 0.012(3) 0.038(4) 0.205(6)
C25 0.126(10) 0.111(9) 0.057(7) -0.004(6) -0.014(6) 0.083(8)
O4 0.055(5) 0.080(6) 0.021(3) -0.004(5) -0.011(4) 0.048(4)
N2A 0.017(6) 0.048(6) 0.027(3) -0.006(4) -0.002(3) 0.010(6)
O4A 0.055(5) 0.080(6) 0.021(3) -0.004(5) -0.011(4) 0.048(4)

loop_
_atom_type_symbol
_atom_type_description
_atom_type_scat_dispersion_real
_atom_type_scat_dispersion_imag
_atom_type_scat_source
C C 0.0181 0.0091 'International Tables Vol C Tables 4.2.6.8 and 6.1.1.4'
H H 0.0000 0.0000 'International Tables Vol C Tables 4.2.6.8 and 6.1.1.4'
Cl Cl 0.3639 0.7018 'International Tables Vol C Tables 4.2.6.8 and 6.1.1.4'
F F 0.0727 0.0534 'International Tables Vol C Tables 4.2.6.8 and 6.1.1.4'
N N 0.0311 0.0180 'International Tables Vol C Tables 4.2.6.8 and 6.1.1.4'
O O 0.0492 0.0322 'International Tables Vol C Tables 4.2.6.8 and 6.1.1.4'

loop_
_geom_angle_atom_site_label_1
_geom_angle_atom_site_label_2
_geom_angle_atom_site_label_3
_geom_angle
C3 O1 H1 109.5
C21 O2 C24 117.2(6)
C17 N1 H1A 124.9
C18 N1 H1A 125.1
C18 N1 C17 110.0(7)
C2 C1 H1B 119.0
C6 C1 H1B 119.0
C6 C1 C2 122.0(7)
C1 C2 H2 120.9
C1 C2 C3 118.2(8)
C3 C2 H2 120.9
O1 C3 C2 115.7(8)
C4 C3 O1 123.9(7)
C4 C3 C2 120.4(7)
C3 C4 H4 119.7
C3 C4 C5 120.6(7)
C5 C4 H4 119.7
C4 C5 H5 120.3
C6 C5 C4 119.3(7)
C6 C5 H5 120.3
C1 C6 C5 119.4(6)
C1 C6 C7 120.3(6)
C5 C6 C7 120.2(7)
C6 C7 C8 107.2(6)
C10 C7 C6 109.5(5)
C10 C7 C8 106.2(5)
C16 C7 C6 112.0(5)
C16 C7 C8 113.6(6)
C16 C7 C10 108.2(6)
C7 C8 H8A 107.8
C7 C8 H8B 107.8
H8A C8 H8B 107.1
C9 C8 C7 118.1(6)
C9 C8 H8A 107.8
C9 C8 H8B 107.8
F1 C9 F2 107.2(10)
F1 C9 F3 106.1(8)
F1 C9 C8 114.9(9)
F2 C9 C8 108.0(7)
F3 C9 F2 104.9(9)
F3 C9 C8 115.1(10)
C11 C10 C7 120.9(5)
C15 C10 C7 121.1(5)
C15 C10 C11 118.0(6)
C10 C11 H11 119.0
C12 C11 C10 122.0(6)
C12 C11 H11 119.0
C11 C12 H12 120.7
C11 C12 C13 118.6(6)
C13 C12 H12 120.7
C12 C13 N2 118.9(8)
C12 C13 N2A 118.6(7)
C14 C13 C12 122.2(6)
C14 C13 N2 118.4(8)
C14 C13 N2A 118.9(7)
C13 C14 H14 120.8
C13 C14 C15 118.3(6)
C15 C14 H14 120.8
C10 C15 C14 120.5(5)
C10 C15 H15 119.7
C14 C15 H15 119.7
C17 C16 C7 125.6(7)
C17 C16 C23 105.4(8)
C23 C16 C7 128.9(5)
N1 C17 C16 110.3(8)
N1 C17 H17 124.9
C16 C17 H17 124.9
N1 C18 C19 131.5(8)
N1 C18 C23 106.9(8)
C19 C18 C23 121.5(8)
C18 C19 H19 120.6
C20 C19 C18 118.8(7)
C20 C19 H19 120.6
C19 C20 H20 118.9
C19 C20 C21 122.3(9)
C21 C20 H20 118.9
O2 C21 C20 114.9(7)
C22 C21 O2 124.7(7)
C22 C21 C20 120.3(8)
C21 C22 H22 120.2
C21 C22 C23 119.6(7)
C23 C22 H22 120.2
C18 C23 C16 107.4(7)
C22 C23 C16 135.3(6)
C22 C23 C18 117.3(7)
O2 C24 H24A 109.5
O2 C24 H24B 109.5
O2 C24 H24C 109.5
H24A C24 H24B 109.5
H24A C24 H24C 109.5
H24B C24 H24C 109.5
O3 N2 C13 120.2(14)
O4A N2 O3 124.0(19)
O4A N2 C13 115.7(13)
Cl1 C25 Cl2 111.9(8)
Cl1 C25 Cl3 118.3(8)
Cl1 C25 H25 104.5
Cl2 C25 H25 104.5
Cl3 C25 Cl2 111.5(7)
Cl3 C25 H25 104.5
O3 N2A C13 119.6(13)
O3 N2A O4 118.1(16)
O4 N2A C13 122.3(11)

loop_
_geom_bond_atom_site_label_1
_geom_bond_atom_site_label_2
_geom_bond_distance
F1 C9 1.323(15)
F2 C9 1.358(10)
F3 C9 1.329(14)
O1 H1 0.8400
O1 C3 1.373(9)
O2 C21 1.380(11)
O2 C24 1.411(11)
O3 N2 1.247(16)
O3 N2A 1.193(14)
N1 H1A 0.8801
N1 C17 1.373(14)
N1 C18 1.370(12)
C1 H1B 0.9500
C1 C2 1.393(10)
C1 C6 1.359(11)
C2 H2 0.9500
C2 C3 1.412(11)
C3 C4 1.359(13)
C4 H4 0.9500
C4 C5 1.404(10)
C5 H5 0.9500
C5 C6 1.402(10)
C6 C7 1.548(9)
C7 C8 1.576(9)
C7 C10 1.545(9)
C7 C16 1.514(11)
C8 H8A 0.9900
C8 H8B 0.9900
C8 C9 1.511(12)
C10 C11 1.402(9)
C10 C15 1.396(9)
C11 H11 0.9500
C11 C12 1.352(10)
C12 H12 0.9500
C12 C13 1.393(8)
C13 C14 1.369(9)
C13 N2 1.42(2)
C13 N2A 1.47(2)
C14 H14 0.9500
C14 C15 1.405(9)
C15 H15 0.9500
C16 C17 1.390(10)
C16 C23 1.451(11)
C17 H17 0.9500
C18 C19 1.420(15)
C18 C23 1.434(10)
C19 H19 0.9500
C19 C20 1.308(15)
C20 H20 0.9500
C20 C21 1.430(11)
C21 C22 1.380(11)
C22 H22 0.9500
C22 C23 1.415(10)
C24 H24A 0.9800
C24 H24B 0.9800
C24 H24C 0.9800
N2 O4A 1.246(17)
Cl1 C25 1.739(15)
Cl2 C25 1.768(13)
Cl3 C25 1.753(13)
C25 H25 1.0000
O4 N2A 1.235(16)

loop_
_geom_torsion_atom_site_label_1
_geom_torsion_atom_site_label_2
_geom_torsion_atom_site_label_3
_geom_torsion_atom_site_label_4
_geom_torsion
O1 C3 C4 C5 176.5(8)
O2 C21 C22 C23 180.0(7)
N1 C18 C19 C20 -179.4(8)
N1 C18 C23 C16 -1.4(8)
N1 C18 C23 C22 179.6(6)
C1 C2 C3 O1 -178.7(7)
C1 C2 C3 C4 0.3(11)
C1 C6 C7 C8 69.6(8)
C1 C6 C7 C10 -45.3(8)
C1 C6 C7 C16 -165.2(6)
C2 C1 C6 C5 -3.0(10)
C2 C1 C6 C7 -180.0(6)
C2 C3 C4 C5 -2.4(12)
C3 C4 C5 C6 1.9(10)
C4 C5 C6 C1 0.8(9)
C4 C5 C6 C7 177.8(6)
C5 C6 C7 C8 -107.3(7)
C5 C6 C7 C10 137.8(6)
C5 C6 C7 C16 17.8(8)
C6 C1 C2 C3 2.5(11)
C6 C7 C8 C9 44.1(11)
C6 C7 C10 C11 153.8(6)
C6 C7 C10 C15 -28.3(8)
C6 C7 C16 C17 -128.3(7)
C6 C7 C16 C23 56.6(9)
C7 C8 C9 F1 -71.5(13)
C7 C8 C9 F2 168.9(10)
C7 C8 C9 F3 52.2(12)
C7 C10 C11 C12 -176.0(6)
C7 C10 C15 C14 177.1(6)
C7 C16 C17 N1 -175.7(6)
C7 C16 C23 C18 176.5(6)
C7 C16 C23 C22 -4.7(13)
C8 C7 C10 C11 38.4(9)
C8 C7 C10 C15 -143.7(7)
C8 C7 C16 C17 -6.7(10)
C8 C7 C16 C23 178.2(6)
C10 C7 C8 C9 161.1(9)
C10 C7 C16 C17 111.0(7)
C10 C7 C16 C23 -64.1(8)
C10 C11 C12 C13 -3.9(10)
C11 C10 C15 C14 -4.9(9)
C11 C12 C13 C14 0.5(9)
C11 C12 C13 N2 -171.9(13)
C11 C12 C13 N2A 174.7(10)
C12 C13 C14 C15 0.5(9)
C12 C13 N2 O3 -18(3)
C12 C13 N2 O4A 162.9(15)
C12 C13 N2A O3 11(2)
C12 C13 N2A O4 -167.6(14)
C13 C14 C15 C10 1.8(9)
C14 C13 N2 O3 169.0(15)
C14 C13 N2 O4A -10(3)
C14 C13 N2A O3 -174.5(12)
C14 C13 N2A O4 7(2)
C15 C10 C11 C12 6.1(10)
C16 C7 C8 C9 -80.1(10)
C16 C7 C10 C11 -83.9(7)
C16 C7 C10 C15 94.0(7)
C17 N1 C18 C19 178.6(8)
C17 N1 C18 C23 1.7(8)
C17 C16 C23 C18 0.6(8)
C17 C16 C23 C22 179.4(8)
C18 N1 C17 C16 -1.3(9)
C18 C19 C20 C21 2.5(14)
C19 C18 C23 C16 -178.7(7)
C19 C18 C23 C22 2.3(10)
C19 C20 C21 O2 179.4(9)
C19 C20 C21 C22 -2.0(13)
C20 C21 C22 C23 1.4(11)
C21 C22 C23 C16 179.7(8)
C21 C22 C23 C18 -1.6(10)
C23 C16 C17 N1 0.4(8)
C23 C18 C19 C20 -2.8(13)
C24 O2 C21 C20 -168.3(7)
C24 O2 C21 C22 13.1(12)
N2 C13 C14 C15 173.0(13)
N2A C13 C14 C15 -173.6(10)

loop_
_smtbx_masks_void_nr
_smtbx_masks_void_average_x
_smtbx_masks_void_average_y
_smtbx_masks_void_average_z
_smtbx_masks_void_volume
_smtbx_masks_void_count_electrons
1 0.000 0.000 -0.973 215.1 89.6
2 0.333 0.667 0.021 190.4 59.0
3 0.667 0.333 0.021 190.4 59.8
